data_4345762
loop_
_publ_author_name
'Str\"obele, Markus'
'Meyer, Hans-J\"urgen'

_publ_section_title
;
 A Reaction Cycle for Octahedral Tungsten Iodide Clusters.
;
_journal_issue 10
_journal_name_full 'Inorganic chemistry'
_journal_page_first 5880
_journal_page_last 5884
_journal_paper_doi 10.1021/acs.inorgchem.7b00537
_journal_volume 56
_journal_year 2017
_chemical_formula_sum 'I12 W6'
_chemical_formula_weight 2625.90
_space_group_crystal_system monoclinic
_space_group_IT_number 14
_space_group_name_Hall '-P 2yn'
_space_group_name_H-M_alt 'P 1 21/n 1'
_symmetry_space_group_name_Hall '-P 2yn'
_symmetry_space_group_name_H-M 'P 1 21/n 1'
_audit_creation_method SHELXL-2014/7
_cell_angle_alpha 90
_cell_angle_beta 111.397(6)
_cell_angle_gamma 90
_cell_formula_units_Z 2
_cell_length_a 10.0514(8)
_cell_length_b 10.8396(8)
_cell_length_c 12.8043(11)
_cell_measurement_reflns_used 9479
_cell_measurement_temperature 293(2)
_cell_measurement_theta_max 25.234
_cell_measurement_theta_min 2.223
_cell_volume 1298.91(19)
_computing_cell_refinement 'STOE IPDS-Software'
_computing_data_collection 'STOE IPDS-Software'
_computing_data_reduction 'STOE IPDS-Software'
_computing_molecular_graphics 'Diamond 3.1'
_computing_structure_refinement 'SHELXL-2014/7 (Sheldrick, 2014)'
_computing_structure_solution 'SHELXL-2014/7 (Sheldrick, 2014)'
_diffrn_ambient_temperature 293(2)
_diffrn_measured_fraction_theta_full 0.997
_diffrn_measured_fraction_theta_max 0.997
_diffrn_measurement_device_type 'STOE IPDSIIT'
_diffrn_measurement_method Oscillation
_diffrn_radiation_type MoK\a
_diffrn_radiation_wavelength 0.71073
_diffrn_reflns_av_R_equivalents 0.0749
_diffrn_reflns_av_unetI/netI 0.0463
_diffrn_reflns_Laue_measured_fraction_full 0.997
_diffrn_reflns_Laue_measured_fraction_max 0.997
_diffrn_reflns_limit_h_max 12
_diffrn_reflns_limit_h_min -11
_diffrn_reflns_limit_k_max 12
_diffrn_reflns_limit_k_min -12
_diffrn_reflns_limit_l_max 15
_diffrn_reflns_limit_l_min -15
_diffrn_reflns_number 9479
_diffrn_reflns_point_group_measured_fraction_full 0.997
_diffrn_reflns_point_group_measured_fraction_max 0.997
_diffrn_reflns_theta_full 25.234
_diffrn_reflns_theta_max 25.234
_diffrn_reflns_theta_min 2.223
_exptl_absorpt_coefficient_mu 40.705
_exptl_absorpt_correction_T_max 0.6265
_exptl_absorpt_correction_T_min 0.1244
_exptl_absorpt_correction_type numerical
_exptl_absorpt_process_details 'STOE X-Red/X-Shape/Lana'
_exptl_crystal_colour red
_exptl_crystal_density_diffrn 6.714
_exptl_crystal_description Plate
_exptl_crystal_F_000 2160
_exptl_crystal_size_max 0.06
_exptl_crystal_size_mid 0.04
_exptl_crystal_size_min 0.02
_refine_diff_density_max 1.595
_refine_diff_density_min -1.595
_refine_diff_density_rms 0.387
_refine_ls_extinction_method none
_refine_ls_goodness_of_fit_ref 1.054
_refine_ls_hydrogen_treatment undef
_refine_ls_matrix_type full
_refine_ls_number_parameters 82
_refine_ls_number_reflns 2335
_refine_ls_number_restraints 0
_refine_ls_restrained_S_all 1.054
_refine_ls_R_factor_all 0.0562
_refine_ls_R_factor_gt 0.0444
_refine_ls_shift/su_max 0.000
_refine_ls_shift/su_mean 0.000
_refine_ls_structure_factor_coef Fsqd
_refine_ls_weighting_details 'w=1/[\s^2^(Fo^2^)+(0.0044P)^2^+61.5829P] where P=(Fo^2^+2Fc^2^)/3'
_refine_ls_weighting_scheme calc
_refine_ls_wR_factor_gt 0.0642
_refine_ls_wR_factor_ref 0.0675
_reflns_Friedel_coverage 0.000
_reflns_number_gt 1999
_reflns_number_total 2335
_reflns_threshold_expression 'I > 2\s(I)'
_cod_data_source_file ic7b00537_si_002.cif
_cod_data_source_block D:\NurXRED\W6I12M
_cod_depositor_comments 'Adding full bibliography for 4345762--4345763.cif.'
_cod_database_code 4345762
_shelx_shelxl_version_number 2014/7
_shelx_space_group_comment
;
The symmetry employed for this shelxl refinement is uniquely defined
by the following loop, which should always be used as a source of
symmetry information in preference to the above space-group names.
They are only intended as comments.
;

loop_
_space_group_symop_operation_xyz
'x, y, z'
'-x+1/2, y+1/2, -z+1/2'
'-x, -y, -z'
'x-1/2, -y-1/2, z-1/2'

loop_
_atom_site_label
_atom_site_type_symbol
_atom_site_fract_x
_atom_site_fract_y
_atom_site_fract_z
_atom_site_U_iso_or_equiv
_atom_site_adp_type
_atom_site_occupancy
_atom_site_site_symmetry_order
_atom_site_calc_flag
W1 W 0.35256(7) 0.57934(6) 0.03227(6) 0.02514(16) Uani 1 1 d
W2 W 0.61942(7) 0.63866(6) 0.05309(6) 0.02463(16) Uani 1 1 d
W3 W 0.57144(7) 0.43201(6) 0.14586(6) 0.02445(16) Uani 1 1 d
I1 I 0.53718(12) 0.65761(10) 0.24072(10) 0.0310(3) Uani 1 1 d
I2 I 0.40468(12) 0.80205(9) -0.06087(10) 0.0317(3) Uani 1 1 d
I3 I 0.29782(12) 0.36513(10) 0.13370(10) 0.0330(3) Uani 1 1 d
I4 I 0.14645(12) 0.50656(9) -0.17208(10) 0.0302(3) Uani 1 1 d
I5 I 0.80779(12) 0.84960(9) 0.12423(10) 0.0310(3) Uani 1 1 d
I6 I 0.13167(14) 0.70045(12) 0.07440(12) 0.0451(3) Uani 1 1 d

loop_
_atom_site_aniso_label
_atom_site_aniso_U_11
_atom_site_aniso_U_22
_atom_site_aniso_U_33
_atom_site_aniso_U_23
_atom_site_aniso_U_13
_atom_site_aniso_U_12
W1 0.0264(3) 0.0201(3) 0.0245(4) -0.0014(3) 0.0040(3) 0.0006(3)
W2 0.0282(3) 0.0173(3) 0.0234(3) -0.0008(3) 0.0035(3) -0.0006(3)
W3 0.0266(3) 0.0175(3) 0.0238(3) -0.0004(3) 0.0027(3) -0.0012(2)
I1 0.0363(6) 0.0256(5) 0.0250(6) -0.0063(5) 0.0041(5) -0.0003(4)
I2 0.0337(6) 0.0205(5) 0.0329(6) 0.0008(4) 0.0026(5) 0.0014(4)
I3 0.0359(6) 0.0307(6) 0.0305(6) -0.0002(5) 0.0098(5) -0.0035(5)
I4 0.0312(6) 0.0227(5) 0.0302(6) 0.0008(4) 0.0034(5) 0.0005(4)
I5 0.0377(6) 0.0225(5) 0.0278(6) -0.0044(4) 0.0060(5) -0.0063(4)
I6 0.0407(7) 0.0450(7) 0.0487(8) -0.0096(6) 0.0151(6) 0.0060(6)

loop_
_atom_type_symbol
_atom_type_description
_atom_type_scat_dispersion_real
_atom_type_scat_dispersion_imag
_atom_type_scat_source
W W -0.8490 6.8722 'International Tables Vol C Tables 4.2.6.8 and 6.1.1.4'
I I -0.4742 1.8119 'International Tables Vol C Tables 4.2.6.8 and 6.1.1.4'

loop_
_geom_angle_atom_site_label_1
_geom_angle_atom_site_label_2
_geom_angle_atom_site_label_3
_geom_angle
_geom_angle_site_symmetry_1
_geom_angle_site_symmetry_3
W3 W1 W2 60.01(3) 3_665 3_665
W3 W1 W2 60.35(3) 3_665 .
W2 W1 W2 90.11(3) 3_665 .
W3 W1 W3 90.12(3) 3_665 .
W2 W1 W3 60.29(2) 3_665 .
W2 W1 W3 59.61(2) . .
W3 W1 I1 122.65(4) 3_665 .
W2 W1 I1 122.25(4) 3_665 .
W2 W1 I1 62.32(3) . .
W3 W1 I1 62.00(3) . .
W3 W1 I4 62.00(3) 3_665 .
W2 W1 I4 61.19(3) 3_665 .
W2 W1 I4 122.35(4) . .
W3 W1 I4 121.46(4) . .
I1 W1 I4 174.93(5) . .
W3 W1 I6 133.16(4) 3_665 .
W2 W1 I6 134.96(4) 3_665 .
W2 W1 I6 134.89(4) . .
W3 W1 I6 136.72(5) . .
I1 W1 I6 88.30(4) . .
I4 W1 I6 86.77(4) . .
W3 W1 I3 121.60(4) 3_665 .
W2 W1 I3 61.59(3) 3_665 .
W2 W1 I3 120.70(4) . .
W3 W1 I3 61.12(3) . .
I1 W1 I3 89.03(4) . .
I4 W1 I3 89.78(4) . .
I6 W1 I3 89.75(4) . .
W3 W1 I2 61.44(3) 3_665 .
W2 W1 I2 121.45(4) 3_665 .
W2 W1 I2 60.20(3) . .
W3 W1 I2 119.79(4) . .
I1 W1 I2 89.01(4) . .
I4 W1 I2 91.97(4) . .
I6 W1 I2 87.87(4) . .
I3 W1 I2 176.96(5) . .
W3 W2 W1 59.96(3) . 3_665
W3 W2 W1 60.24(2) . .
W1 W2 W1 89.89(3) 3_665 .
W3 W2 W3 90.01(3) . 3_665
W1 W2 W3 60.16(2) 3_665 3_665
W1 W2 W3 59.53(3) . 3_665
W3 W2 I2 122.81(4) . .
W1 W2 I2 122.13(4) 3_665 .
W1 W2 I2 62.59(3) . .
W3 W2 I2 62.02(3) 3_665 .
W3 W2 I4 62.19(3) . 3_665
W1 W2 I4 61.76(3) 3_665 3_665
W1 W2 I4 122.43(4) . 3_665
W3 W2 I4 121.89(4) 3_665 3_665
I2 W2 I4 174.47(4) . 3_665
W3 W2 I3 121.80(4) . 3_665
W1 W2 I3 61.84(3) 3_665 3_665
W1 W2 I3 120.67(4) . 3_665
W3 W2 I3 61.16(3) 3_665 3_665
I2 W2 I3 88.66(4) . 3_665
I4 W2 I3 90.23(4) 3_665 3_665
W3 W2 I1 61.55(3) . .
W1 W2 I1 121.51(4) 3_665 .
W1 W2 I1 60.49(3) . .
W3 W2 I1 119.99(4) 3_665 .
I2 W2 I1 89.31(4) . .
I4 W2 I1 91.55(4) 3_665 .
I3 W2 I1 176.66(4) 3_665 .
W3 W2 I5 136.77(4) . .
W1 W2 I5 132.48(4) 3_665 .
W1 W2 I5 137.55(4) . .
W3 W2 I5 133.12(4) 3_665 .
I2 W2 I5 87.43(4) . .
I4 W2 I5 87.08(4) 3_665 .
I3 W2 I5 85.21(4) 3_665 .
I1 W2 I5 92.05(4) . .
W1 W3 W2 60.03(3) 3_665 .
W1 W3 W1 89.88(3) 3_665 .
W2 W3 W1 60.15(3) . .
W1 W3 W2 60.12(3) 3_665 3_665
W2 W3 W2 89.99(3) . 3_665
W1 W3 W2 59.54(2) . 3_665
W1 W3 I3 121.69(4) 3_665 .
W2 W3 I3 121.93(4) . .
W1 W3 I3 61.80(3) . .
W2 W3 I3 61.59(3) 3_665 .
W1 W3 I2 62.19(3) 3_665 3_665
W2 W3 I2 122.22(4) . 3_665
W1 W3 I2 119.89(4) . 3_665
W2 W3 I2 60.39(3) 3_665 3_665
I3 W3 I2 88.02(4) . 3_665
W1 W3 I1 122.03(4) 3_665 .
W2 W3 I1 62.00(3) . .
W1 W3 I1 60.61(3) . .
W2 W3 I1 120.11(4) 3_665 .
I3 W3 I1 88.65(4) . .
I2 W3 I1 175.67(5) 3_665 .
W1 W3 I4 61.35(3) 3_665 3_665
W2 W3 I4 60.96(3) . 3_665
W1 W3 I4 121.11(4) . 3_665
W2 W3 I4 121.47(4) 3_665 3_665
I3 W3 I4 176.36(4) . 3_665
I2 W3 I4 92.02(4) 3_665 3_665
I1 W3 I4 91.12(4) . 3_665
W1 W3 I5 135.64(4) 3_665 2_645
W2 W3 I5 129.69(4) . 2_645
W1 W3 I5 134.03(4) . 2_645
W2 W3 I5 140.30(4) 3_665 2_645
I3 W3 I5 90.90(4) . 2_645
I2 W3 I5 92.98(4) 3_665 2_645
I1 W3 I5 84.30(4) . 2_645
I4 W3 I5 85.46(4) 3_665 2_645
W1 I1 W3 57.39(3) . .
W1 I1 W2 57.19(3) . .
W3 I1 W2 56.45(3) . .
W2 I2 W3 57.58(3) . 3_665
W2 I2 W1 57.21(3) . .
W3 I2 W1 56.37(3) 3_665 .
W3 I3 W2 57.24(3) . 3_665
W3 I3 W1 57.09(3) . .
W2 I3 W1 56.57(3) 3_665 .
W2 I4 W1 57.05(3) 3_665 .
W2 I4 W3 56.85(3) 3_665 3_665
W1 I4 W3 56.65(3) . 3_665
W3 I5 W2 123.28(5) 2_655 .

loop_
_geom_bond_atom_site_label_1
_geom_bond_atom_site_label_2
_geom_bond_distance
_geom_bond_site_symmetry_2
W1 W3 2.6594(11) 3_665
W1 W2 2.6612(9) 3_665
W1 W2 2.6754(10) .
W1 W3 2.6779(9) .
W1 I1 2.7701(13) .
W1 I4 2.7938(13) .
W1 I6 2.7960(15) .
W1 I3 2.8111(13) .
W1 I2 2.8251(13) .
W2 W3 2.6607(9) .
W2 W1 2.6612(9) 3_665
W2 W3 2.6815(10) 3_665
W2 I2 2.7617(13) .
W2 I4 2.7787(13) 3_665
W2 I3 2.8046(15) 3_665
W2 I1 2.8190(15) .
W2 I5 2.8956(12) .
W3 W1 2.6593(11) 3_665
W3 W2 2.6815(10) 3_665
W3 I3 2.7931(14) .
W3 I2 2.8053(13) 3_665
W3 I1 2.8070(13) .
W3 I4 2.8111(13) 3_665
W3 I5 2.8863(13) 2_645
I2 W3 2.8053(13) 3_665
I3 W2 2.8045(15) 3_665
I4 W2 2.7786(13) 3_665
I4 W3 2.8111(13) 3_665
I5 W3 2.8863(13) 2_655
